data_7208718
loop_
_publ_author_name
'Shizhen, Du'
'Xiaoming, Lu'
'Jun, Feng'
'Yifeng, Cheng'
'Lan, An'
'Xiaojing, Sun'

_publ_section_title
;
 Nano-structures assembled by quantum motifs consisting of tungsten
 complexes and differences from their molybdenum analogues
;
_journal_issue 20
_journal_name_full CrystEngComm
_journal_page_first 6618
_journal_paper_doi 10.1039/c2ce25690h
_journal_volume 14
_journal_year 2012
_chemical_formula_moiety '4(C12 H8 O6 W), 8(C2 H9 N2), 4(C H4 N)'
_chemical_formula_sum 'C17 H33 N5 O6 W'
_chemical_formula_weight 587.33
_space_group_crystal_system monoclinic
_space_group_IT_number 14
_space_group_name_Hall '-P 2ybc'
_space_group_name_H-M_alt 'P 1 21/c 1'
_symmetry_space_group_name_Hall '-P 2ybc'
_symmetry_space_group_name_H-M 'P 1 21/c 1'
_atom_sites_solution_hydrogens geom
_atom_sites_solution_primary direct
_atom_sites_solution_secondary difmap
_audit_creation_method SHELXL-97
_cell_angle_alpha 90.00
_cell_angle_beta 102.696(2)
_cell_angle_gamma 90.00
_cell_formula_units_Z 4
_cell_length_a 7.1354(4)
_cell_length_b 30.7781(16)
_cell_length_c 9.8145(5)
_cell_measurement_reflns_used 392
_cell_measurement_temperature 273(2)
_cell_measurement_theta_max 26.39
_cell_measurement_theta_min 3.16
_cell_volume 2102.70(19)
_computing_molecular_graphics
;
OLEX2: a complete structure solution, refinement and analysis program. Dolomanov et al., J. Appl. Cryst. (2009). 42, 339-341
;
_computing_publication_material
;
OLEX2: a complete structure solution, refinement and analysis program. Dolomanov et al., J. Appl. Cryst. (2009). 42, 339-341
;
_computing_structure_refinement 'SHELXL-97 (Sheldrick, 1997)'
_computing_structure_solution 'SHELXS-97 (Sheldrick, 1990)'
_diffrn_ambient_temperature 273(2)
_diffrn_measured_fraction_theta_full 1.000
_diffrn_measured_fraction_theta_max 1.000
_diffrn_radiation_monochromator graphite
_diffrn_radiation_source 'fine-focus sealed tube'
_diffrn_radiation_type MoK\a
_diffrn_radiation_wavelength 0.71073
_diffrn_reflns_av_R_equivalents 0.0212
_diffrn_reflns_av_sigmaI/netI 0.0142
_diffrn_reflns_limit_h_max 8
_diffrn_reflns_limit_h_min -8
_diffrn_reflns_limit_k_max 35
_diffrn_reflns_limit_k_min -36
_diffrn_reflns_limit_l_max 11
_diffrn_reflns_limit_l_min -11
_diffrn_reflns_number 19136
_diffrn_reflns_theta_full 25.01
_diffrn_reflns_theta_max 25.01
_diffrn_reflns_theta_min 2.23
_exptl_absorpt_coefficient_mu 5.537
_exptl_absorpt_correction_T_max 0.6685
_exptl_absorpt_correction_T_min 0.6512
_exptl_absorpt_correction_type multi-scan
_exptl_absorpt_process_details '(SADABS; Sheldrick, 1998)'
_exptl_crystal_density_diffrn 1.855
_exptl_crystal_density_method 'not measured'
_exptl_crystal_F_000 1168
_exptl_crystal_size_max 0.40
_exptl_crystal_size_mid 0.32
_exptl_crystal_size_min 0.24
_refine_diff_density_max 0.644
_refine_diff_density_min -0.768
_refine_diff_density_rms 0.091
_refine_ls_extinction_coef 0.00516(13)
_refine_ls_extinction_expression Fc^*^=kFc[1+0.001xFc^2^\l^3^/sin(2\q)]^-1/4^
_refine_ls_extinction_method SHELXL
_refine_ls_goodness_of_fit_ref 1.321
_refine_ls_hydrogen_treatment constr
_refine_ls_matrix_type full
_refine_ls_number_parameters 265
_refine_ls_number_reflns 3717
_refine_ls_number_restraints 0
_refine_ls_restrained_S_all 1.321
_refine_ls_R_factor_all 0.0222
_refine_ls_R_factor_gt 0.0214
_refine_ls_shift/su_max 0.001
_refine_ls_shift/su_mean 0.000
_refine_ls_structure_factor_coef Fsqd
_refine_ls_weighting_details
;
calc w=1/[\s^2^(Fo^2^)+(0.0075P)^2^+3.3614P] where P=(Fo^2^+2Fc^2^)/3
;
_refine_ls_weighting_scheme calc
_refine_ls_wR_factor_gt 0.0445
_refine_ls_wR_factor_ref 0.0447
_reflns_number_gt 3640
_reflns_number_total 3717
_reflns_threshold_expression >2sigma(I)
_cod_data_source_file c2ce25690h.txt
_cod_data_source_block 1
_cod_depositor_comments
;
The following automatic conversions were performed:

'_exptl_absorpt_correction_type' value 'Multi-scan' changed to
'multi-scan' according to
/home/saulius/struct/CIF-dictionaries/cif_core.dic dictionary named
'cif_core.dic' version 2.4.2 from 2011-04-26.

Automatic conversion script
Id: cif_fix_values 1891 2012-01-12 08:04:46Z andrius 
;
_cod_database_code 7208718

loop_
_space_group_symop_id
_space_group_symop_operation_xyz
1 'x, y, z'
2 '-x, y+1/2, -z+1/2'
3 '-x, -y, -z'
4 'x, -y-1/2, z-1/2'

loop_
_atom_site_label
_atom_site_type_symbol
_atom_site_fract_x
_atom_site_fract_y
_atom_site_fract_z
_atom_site_U_iso_or_equiv
_atom_site_adp_type
_atom_site_occupancy
_atom_site_symmetry_multiplicity
_atom_site_calc_flag
_atom_site_refinement_flags
W1 W 0.20581(2) 0.647591(4) 0.564509(13) 0.02713(7) Uani 1 1 d .
N1 N 0.7118(5) 0.63488(11) 0.0455(3) 0.0418(8) Uani 1 1 d .
H1A H 0.8340 0.6315 0.0406 0.063 Uiso 1 1 d R
H1C H 0.6418 0.6133 0.0002 0.063 Uiso 1 1 d R
N2 N 0.6738(4) 0.58863(9) 0.3955(3) 0.0326(7) Uani 1 1 d .
H2A H 0.7598 0.6061 0.4480 0.049 Uiso 1 1 calc R
H2B H 0.6894 0.5617 0.4292 0.049 Uiso 1 1 calc R
H2C H 0.5559 0.5978 0.3967 0.049 Uiso 1 1 calc R
N3 N 0.7441(4) 0.50463(10) 0.5155(3) 0.0391(7) Uani 1 1 d .
H3B H 0.6928 0.5053 0.5903 0.059 Uiso 1 1 d R
H3C H 0.6996 0.4816 0.4634 0.059 Uiso 1 1 d R
N6 N 0.6500(6) 0.72501(11) 0.5351(3) 0.0514(9) Uani 1 1 d .
H6A H 0.7027 0.7006 0.5125 0.077 Uiso 1 1 calc R
H6B H 0.6412 0.7442 0.4661 0.077 Uiso 1 1 calc R
H6C H 0.5332 0.7194 0.5488 0.077 Uiso 1 1 calc R
N7 N 0.6435(5) 0.70571(10) 0.8488(3) 0.0375(7) Uani 1 1 d .
H7B H 0.6658 0.6832 0.9069 0.056 Uiso 1 1 d R
H7C H 0.5397 0.7005 0.7820 0.056 Uiso 1 1 d R
O1 O 0.5064(3) 0.63271(8) 0.6107(2) 0.0312(5) Uani 1 1 d .
O2 O 0.2264(4) 0.59436(8) 0.6824(2) 0.0354(6) Uani 1 1 d .
O3 O 0.2159(4) 0.60521(8) 0.3943(2) 0.0388(6) Uani 1 1 d .
O4 O 0.2448(4) 0.68735(7) 0.4151(2) 0.0324(5) Uani 1 1 d .
O5 O 0.2569(4) 0.68974(8) 0.6849(3) 0.0394(6) Uani 1 1 d .
O6 O -0.0441(4) 0.64414(9) 0.5335(3) 0.0413(6) Uani 1 1 d .
C1 C 0.5570(5) 0.59909(11) 0.6965(3) 0.0277(7) Uani 1 1 d .
C2 C 0.4022(5) 0.57763(11) 0.7352(3) 0.0318(8) Uani 1 1 d .
C3 C 0.4344(6) 0.54157(13) 0.8210(4) 0.0440(10) Uani 1 1 d .
H3 H 0.3320 0.5272 0.8455 0.053 Uiso 1 1 calc R
C4 C 0.7429(6) 0.58453(12) 0.7474(4) 0.0365(8) Uani 1 1 d .
H4 H 0.8462 0.5986 0.7231 0.044 Uiso 1 1 calc R
C5 C 0.2154(5) 0.62597(13) 0.2744(4) 0.0338(8) Uani 1 1 d .
C6 C 0.2322(5) 0.67128(12) 0.2845(4) 0.0330(8) Uani 1 1 d .
C7 C 0.2397(5) 0.69692(15) 0.1704(4) 0.0450(10) Uani 1 1 d .
H7 H 0.2530 0.7269 0.1789 0.054 Uiso 1 1 calc R
C8 C 0.2016(6) 0.60615(16) 0.1451(4) 0.0470(10) Uani 1 1 d .
H8 H 0.1885 0.5762 0.1358 0.056 Uiso 1 1 calc R
C9 C 0.7733(7) 0.54846(14) 0.8355(4) 0.0465(10) Uani 1 1 d .
H9 H 0.8978 0.5388 0.8714 0.056 Uiso 1 1 calc R
C10 C 0.6204(7) 0.52697(14) 0.8700(4) 0.0506(11) Uani 1 1 d .
H10 H 0.6426 0.5025 0.9266 0.061 Uiso 1 1 calc R
C11 C 0.2077(6) 0.6323(2) 0.0291(4) 0.0591(14) Uani 1 1 d .
H11 H 0.1985 0.6195 -0.0579 0.071 Uiso 1 1 calc R
C12 C 0.2269(6) 0.6764(2) 0.0423(4) 0.0583(13) Uani 1 1 d .
H12 H 0.2315 0.6930 -0.0360 0.070 Uiso 1 1 calc R
C13 C 0.7007(6) 0.58904(11) 0.2503(4) 0.0334(8) Uani 1 1 d .
H13A H 0.5998 0.5720 0.1919 0.040 Uiso 1 1 calc R
H13B H 0.8227 0.5755 0.2479 0.040 Uiso 1 1 calc R
C14 C 0.6974(5) 0.63425(11) 0.1919(3) 0.0299(7) Uani 1 1 d .
H14A H 0.5789 0.6484 0.2000 0.036 Uiso 1 1 calc R
H14B H 0.8033 0.6507 0.2470 0.036 Uiso 1 1 calc R
C15 C 0.9524(6) 0.50126(14) 0.5610(4) 0.0421(9) Uani 1 1 d .
H15A H 0.9845 0.4755 0.6184 0.050 Uiso 1 1 calc R
H15B H 1.0010 0.5264 0.6176 0.050 Uiso 1 1 calc R
C16 C 0.8110(6) 0.71232(14) 0.7846(4) 0.0457(10) Uani 1 1 d .
H16A H 0.8513 0.6844 0.7549 0.055 Uiso 1 1 calc R
H16B H 0.9168 0.7241 0.8543 0.055 Uiso 1 1 calc R
C18 C 0.7678(6) 0.74261(13) 0.6610(4) 0.0445(10) Uani 1 1 d .
H18A H 0.7045 0.7682 0.6870 0.053 Uiso 1 1 calc R
H18B H 0.8887 0.7520 0.6408 0.053 Uiso 1 1 calc R

loop_
_atom_site_aniso_label
_atom_site_aniso_U_11
_atom_site_aniso_U_22
_atom_site_aniso_U_33
_atom_site_aniso_U_23
_atom_site_aniso_U_13
_atom_site_aniso_U_12
W1 0.02892(10) 0.02947(9) 0.02342(9) -0.00362(6) 0.00667(5) -0.00508(6)
N1 0.049(2) 0.0459(19) 0.0318(17) 0.0078(14) 0.0121(15) 0.0042(15)
N2 0.0369(18) 0.0311(16) 0.0304(15) 0.0030(12) 0.0086(13) 0.0035(13)
N3 0.0382(19) 0.0319(16) 0.0469(19) -0.0080(14) 0.0083(15) -0.0012(14)
N6 0.068(3) 0.0402(19) 0.0408(19) 0.0134(15) 0.0017(17) -0.0183(17)
N7 0.0438(19) 0.0380(17) 0.0271(15) 0.0030(13) 0.0000(13) -0.0013(14)
O1 0.0305(14) 0.0293(12) 0.0361(13) 0.0070(10) 0.0123(11) -0.0005(10)
O2 0.0369(15) 0.0408(14) 0.0293(13) 0.0048(11) 0.0090(11) -0.0133(12)
O3 0.0599(18) 0.0289(13) 0.0271(13) -0.0061(10) 0.0082(12) -0.0038(12)
O4 0.0350(14) 0.0290(13) 0.0336(13) 0.0026(10) 0.0083(11) -0.0021(10)
O5 0.0395(15) 0.0408(15) 0.0377(14) -0.0129(11) 0.0085(12) -0.0027(12)
O6 0.0352(15) 0.0510(16) 0.0373(14) -0.0023(12) 0.0071(11) -0.0085(12)
C1 0.037(2) 0.0265(17) 0.0218(16) -0.0008(13) 0.0107(14) -0.0007(14)
C2 0.045(2) 0.0298(18) 0.0206(16) -0.0032(14) 0.0071(15) -0.0062(16)
C3 0.061(3) 0.039(2) 0.034(2) 0.0071(17) 0.0150(19) -0.0096(19)
C4 0.042(2) 0.040(2) 0.0284(18) -0.0016(16) 0.0096(16) 0.0052(17)
C5 0.0267(19) 0.049(2) 0.0250(18) -0.0039(16) 0.0039(14) 0.0055(16)
C6 0.0248(19) 0.046(2) 0.0289(18) 0.0044(16) 0.0072(14) 0.0042(16)
C7 0.027(2) 0.064(3) 0.046(2) 0.019(2) 0.0094(17) 0.0107(19)
C8 0.034(2) 0.069(3) 0.036(2) -0.017(2) 0.0040(17) 0.002(2)
C9 0.055(3) 0.049(2) 0.035(2) 0.0044(18) 0.0096(19) 0.020(2)
C10 0.078(3) 0.038(2) 0.036(2) 0.0120(18) 0.014(2) 0.008(2)
C11 0.034(2) 0.123(5) 0.0204(19) -0.007(2) 0.0059(16) 0.012(3)
C12 0.034(2) 0.105(4) 0.036(2) 0.023(3) 0.0082(18) 0.020(3)
C13 0.041(2) 0.0297(18) 0.0301(18) 0.0016(15) 0.0085(16) 0.0058(15)
C14 0.0282(19) 0.0313(18) 0.0294(17) 0.0038(14) 0.0048(14) 0.0030(14)
C15 0.039(2) 0.044(2) 0.042(2) 0.0050(18) 0.0057(17) 0.0055(18)
C16 0.040(2) 0.056(3) 0.038(2) -0.0008(19) 0.0019(17) 0.0068(19)
C18 0.046(3) 0.039(2) 0.047(2) -0.0007(18) 0.0078(19) -0.0125(19)

loop_
_atom_type_symbol
_atom_type_description
_atom_type_scat_dispersion_real
_atom_type_scat_dispersion_imag
_atom_type_scat_source
C C 0.0033 0.0016 'International Tables Vol C Tables 4.2.6.8 and 6.1.1.4'
H H 0.0000 0.0000 'International Tables Vol C Tables 4.2.6.8 and 6.1.1.4'
N N 0.0061 0.0033 'International Tables Vol C Tables 4.2.6.8 and 6.1.1.4'
O O 0.0106 0.0060 'International Tables Vol C Tables 4.2.6.8 and 6.1.1.4'
W W -0.8490 6.8722 'International Tables Vol C Tables 4.2.6.8 and 6.1.1.4'

loop_
_geom_angle_atom_site_label_1
_geom_angle_atom_site_label_2
_geom_angle_atom_site_label_3
_geom_angle
_geom_angle_site_symmetry_1
_geom_angle_site_symmetry_3
N1 C14 C13 112.9(3) . .
N1 C14 H14A 109.0 . .
N1 C14 H14B 109.0 . .
H1A N1 H1C 109.5 . .
N2 C13 H13A 109.1 . .
N2 C13 H13B 109.1 . .
N2 C13 C14 112.4(3) . .
H2A N2 H2B 109.5 . .
H2A N2 H2C 109.5 . .
H2B N2 H2C 109.5 . .
N3 C15 C15 111.6(4) . 3_766
N3 C15 H15A 109.3 . .
N3 C15 H15B 109.3 . .
H3B N3 H3C 109.5 . .
N6 C18 C16 115.8(3) . .
N6 C18 H18A 108.3 . .
N6 C18 H18B 108.3 . .
H6A N6 H6B 109.5 . .
H6A N6 H6C 109.5 . .
H6B N6 H6C 109.5 . .
N7 C16 H16A 109.1 . .
N7 C16 H16B 109.1 . .
N7 C16 C18 112.7(3) . .
H7B N7 H7C 109.5 . .
O1 C1 C2 114.5(3) . .
O1 C1 C4 125.7(3) . .
O2 W1 O1 76.03(9) . .
O2 W1 O3 86.62(10) . .
O2 C2 C1 115.8(3) . .
O2 C2 C3 123.8(3) . .
O3 W1 O1 80.23(10) . .
O3 C5 C6 115.4(3) . .
O3 C5 C8 125.3(4) . .
O4 W1 O1 89.53(9) . .
O4 W1 O2 159.35(10) . .
O4 W1 O3 76.30(10) . .
O4 C6 C5 114.6(3) . .
O4 C6 C7 123.4(4) . .
O5 W1 O1 88.00(11) . .
O5 W1 O2 103.95(11) . .
O5 W1 O3 161.88(11) . .
O5 W1 O4 89.98(11) . .
O5 W1 O6 102.57(12) . .
O6 W1 O1 163.99(11) . .
O6 W1 O2 89.63(11) . .
O6 W1 O3 92.02(12) . .
O6 W1 O4 102.31(11) . .
C1 O1 W1 114.8(2) . .
C1 C4 H4 120.4 . .
C1 C4 C9 119.2(4) . .
C2 O2 W1 118.7(2) . .
C2 C3 H3 120.3 . .
C2 C3 C10 119.4(4) . .
C3 C2 C1 120.4(4) . .
C3 C10 H10 119.7 . .
C4 C1 C2 119.8(3) . .
C4 C9 H9 119.7 . .
C5 O3 W1 113.7(2) . .
C5 C8 H8 120.7 . .
C5 C8 C11 118.7(4) . .
C6 O4 W1 118.9(2) . .
C6 C7 H7 121.1 . .
C6 C7 C12 117.8(4) . .
C7 C6 C5 122.0(4) . .
C7 C12 H12 119.3 . .
C8 C5 C6 119.2(4) . .
C8 C11 H11 119.6 . .
C9 C4 H4 120.4 . .
C9 C10 C3 120.6(4) . .
C9 C10 H10 119.7 . .
C10 C3 H3 120.3 . .
C10 C9 C4 120.7(4) . .
C10 C9 H9 119.7 . .
C11 C8 H8 120.7 . .
C11 C12 C7 121.4(4) . .
C11 C12 H12 119.3 . .
C12 C7 H7 121.1 . .
C12 C11 C8 120.9(4) . .
C12 C11 H11 119.6 . .
C13 N2 H2A 109.5 . .
C13 N2 H2B 109.5 . .
C13 N2 H2C 109.5 . .
C13 C14 H14A 109.0 . .
C13 C14 H14B 109.0 . .
H13A C13 H13B 107.9 . .
C14 N1 H1A 109.5 . .
C14 N1 H1C 109.2 . .
C14 C13 H13A 109.1 . .
C14 C13 H13B 109.1 . .
H14A C14 H14B 107.8 . .
C15 N3 H3B 109.0 . .
C15 N3 H3C 109.3 . .
C15 C15 H15A 109.3 3_766 .
C15 C15 H15B 109.3 3_766 .
H15A C15 H15B 108.0 . .
C16 N7 H7B 109.4 . .
C16 N7 H7C 109.2 . .
C16 C18 H18A 108.3 . .
C16 C18 H18B 108.3 . .
H16A C16 H16B 107.8 . .
C18 N6 H6A 109.5 . .
C18 N6 H6B 109.5 . .
C18 N6 H6C 109.5 . .
C18 C16 H16A 109.1 . .
C18 C16 H16B 109.1 . .
H18A C18 H18B 107.4 . .

loop_
_geom_bond_atom_site_label_1
_geom_bond_atom_site_label_2
_geom_bond_distance
_geom_bond_site_symmetry_2
W1 O1 2.142(2) .
W1 O2 1.992(2) .
W1 O3 2.133(2) .
W1 O4 1.976(2) .
W1 O5 1.739(2) .
W1 O6 1.745(3) .
N1 H1A 0.8900 .
N1 H1C 0.8898 .
N1 C14 1.462(4) .
N2 H2A 0.8900 .
N2 H2B 0.8900 .
N2 H2C 0.8900 .
N2 C13 1.479(4) .
N3 H3B 0.8900 .
N3 H3C 0.8901 .
N3 C15 1.459(5) .
N6 H6A 0.8900 .
N6 H6B 0.8900 .
N6 H6C 0.8900 .
N6 C18 1.439(5) .
N7 H7B 0.8899 .
N7 H7C 0.8900 .
N7 C16 1.483(5) .
O1 C1 1.333(4) .
O2 C2 1.350(4) .
O3 C5 1.338(4) .
O4 C6 1.359(4) .
C1 C2 1.409(5) .
C1 C4 1.385(5) .
C2 C3 1.381(5) .
C3 H3 0.9300 .
C3 C10 1.384(6) .
C4 H4 0.9300 .
C4 C9 1.395(5) .
C5 C6 1.401(5) .
C5 C8 1.392(5) .
C6 C7 1.380(5) .
C7 H7 0.9300 .
C7 C12 1.392(6) .
C8 H8 0.9300 .
C8 C11 1.402(7) .
C9 H9 0.9300 .
C9 C10 1.380(6) .
C10 H10 0.9300 .
C11 H11 0.9300 .
C11 C12 1.367(8) .
C12 H12 0.9300 .
C13 H13A 0.9700 .
C13 H13B 0.9700 .
C13 C14 1.503(5) .
C14 H14A 0.9700 .
C14 H14B 0.9700 .
C15 C15 1.502(8) 3_766
C15 H15A 0.9700 .
C15 H15B 0.9700 .
C16 H16A 0.9700 .
C16 H16B 0.9700 .
C16 C18 1.508(5) .
C18 H18A 0.9700 .
C18 H18B 0.9700 .
